data_4348319
loop_
_publ_author_name
'Goettel, James T.'
'Kostiuk, Nathan'
'Gerken, Michael'

_publ_section_title
;
 Interactions between SF4 and Fluoride: A Crystallographic Study of
 Solvolysis Products of SF4&#x00B7;Nitrogen-Base Adducts by HF.
;
_journal_issue 14
_journal_name_full 'Inorganic chemistry'
_journal_page_first 7126
_journal_page_last 7134
_journal_paper_doi 10.1021/acs.inorgchem.6b01112
_journal_volume 55
_journal_year 2016
_chemical_formula_sum 'C6 H9 F2 N'
_chemical_formula_weight 133.14
_space_group_IT_number 62
_space_group_name_Hall '-P 2ac 2n'
_space_group_name_H-M_alt 'P n m a'
_symmetry_cell_setting orthorhombic
_symmetry_space_group_name_H-M 'P n m a'
_atom_sites_solution_hydrogens geom
_atom_sites_solution_primary direct
_atom_sites_solution_secondary difmap
_audit_creation_method SHELXL-97
_cell_angle_alpha 90.00
_cell_angle_beta 90.00
_cell_angle_gamma 90.00
_cell_formula_units_Z 4
_cell_length_a 19.22(4)
_cell_length_b 7.741(16)
_cell_length_c 4.740(10)
_cell_measurement_temperature 153(2)
_cell_volume 705(3)
_computing_cell_refinement 'APEX2 (Bruker, 2006)'
_computing_data_collection 'APEX2 (Bruker, 2006)'
_computing_data_reduction 'SAINT-Plus (Bruker, 2006)'
_computing_structure_refinement 'SHELXL-97 (Sheldrick, 2008)'
_computing_structure_solution 'SHELXS-97 (Sheldrick, 2008)'
_diffrn_ambient_temperature 153(2)
_diffrn_measured_fraction_theta_full 0.986
_diffrn_measured_fraction_theta_max 0.986
_diffrn_measurement_device_type 'Bruker Smart Apex II'
_diffrn_radiation_monochromator graphite
_diffrn_radiation_source 'fine-focus sealed tube'
_diffrn_radiation_type MoK\a
_diffrn_radiation_wavelength 0.71073
_diffrn_reflns_av_R_equivalents 0.0401
_diffrn_reflns_av_sigmaI/netI 0.0244
_diffrn_reflns_limit_h_max 24
_diffrn_reflns_limit_h_min -25
_diffrn_reflns_limit_k_max 10
_diffrn_reflns_limit_k_min -9
_diffrn_reflns_limit_l_max 6
_diffrn_reflns_limit_l_min -6
_diffrn_reflns_number 7416
_diffrn_reflns_theta_full 27.69
_diffrn_reflns_theta_max 27.69
_diffrn_reflns_theta_min 2.12
_exptl_absorpt_coefficient_mu 0.112
_exptl_absorpt_correction_T_max 0.7456
_exptl_absorpt_correction_T_min 0.6606
_exptl_absorpt_correction_type multi-scan
_exptl_absorpt_process_details
; 
SADABS (Sheldrick, 2004)
;
_exptl_crystal_density_diffrn 1.254
_exptl_crystal_density_method 'not measured'
_exptl_crystal_description needle
_exptl_crystal_F_000 280
_exptl_crystal_size_max 0.35
_exptl_crystal_size_mid 0.16
_exptl_crystal_size_min 0.09
_refine_diff_density_max 0.197
_refine_diff_density_min -0.140
_refine_diff_density_rms 0.033
_refine_ls_extinction_method none
_refine_ls_goodness_of_fit_ref 1.019
_refine_ls_hydrogen_treatment mixed
_refine_ls_matrix_type full
_refine_ls_number_parameters 53
_refine_ls_number_reflns 869
_refine_ls_number_restraints 0
_refine_ls_restrained_S_all 1.019
_refine_ls_R_factor_all 0.0541
_refine_ls_R_factor_gt 0.0366
_refine_ls_shift/su_max 0.000
_refine_ls_shift/su_mean 0.000
_refine_ls_structure_factor_coef Fsqd
_refine_ls_weighting_details 'calc w=1/[\s^2^(Fo^2^)+(0.0524P)^2^+0.1984P] where P=(Fo^2^+2Fc^2^)/3'
_refine_ls_weighting_scheme calc
_refine_ls_wR_factor_gt 0.1016
_refine_ls_wR_factor_ref 0.1148
_reflns_number_gt 638
_reflns_number_total 869
_reflns_threshold_expression >2sigma(I)
_cod_data_source_file ic6b01112_si_002.cif
_cod_data_source_block mg12078_0ma
_cod_original_cell_volume 705(2)
_cod_original_sg_symbol_H-M Pnma
_cod_database_code 4348319

loop_
_symmetry_equiv_pos_as_xyz
'x, y, z'
'-x+1/2, -y, z+1/2'
'-x, y+1/2, -z'
'x+1/2, -y+1/2, -z+1/2'
'-x, -y, -z'
'x-1/2, y, -z-1/2'
'x, -y-1/2, z'
'-x-1/2, y-1/2, z-1/2'

loop_
_atom_site_label
_atom_site_type_symbol
_atom_site_fract_x
_atom_site_fract_y
_atom_site_fract_z
_atom_site_U_iso_or_equiv
_atom_site_adp_type
_atom_site_occupancy
_atom_site_symmetry_multiplicity
_atom_site_calc_flag
_atom_site_refinement_flags
N1 N 0.05582(8) 0.2500 0.7051(3) 0.0395(4) Uani 1 2 d S
H1 H 0.0233 0.2500 0.8359 0.047 Uiso 1 2 calc SR
C4 C 0.08000(7) 0.40037(18) 0.6079(3) 0.0438(4) Uani 1 1 d .
H4 H 0.0617 0.5058 0.6790 0.053 Uiso 1 1 calc R
C3 C 0.13110(7) 0.4034(2) 0.4057(3) 0.0484(4) Uani 1 1 d .
H3 H 0.1480 0.5108 0.3373 0.058 Uiso 1 1 calc R
C2 C 0.15812(10) 0.2500 0.3008(4) 0.0483(6) Uani 1 2 d S
C1 C 0.21543(12) 0.2500 0.0872(5) 0.0891(11) Uani 1 2 d S
H1A H 0.2599 0.2720 0.1817 0.134 Uiso 0.50 1 calc PR
H1B H 0.2068 0.3406 -0.0529 0.134 Uiso 0.50 1 calc PR
H1C H 0.2172 0.1374 -0.0070 0.134 Uiso 0.50 1 calc PR
F1 F -0.03696(6) 0.2500 1.0846(3) 0.0507(4) Uani 1 2 d S
H5 H -0.0996(17) 0.2500 1.011(7) 0.121(13) Uiso 1 2 d S
F2 F -0.15439(7) 0.2500 0.9686(3) 0.0569(4) Uani 1 2 d S

loop_
_atom_site_aniso_label
_atom_site_aniso_U_11
_atom_site_aniso_U_22
_atom_site_aniso_U_33
_atom_site_aniso_U_23
_atom_site_aniso_U_13
_atom_site_aniso_U_12
N1 0.0346(8) 0.0473(10) 0.0365(8) 0.000 -0.0020(7) 0.000
C4 0.0454(8) 0.0356(8) 0.0504(8) -0.0034(7) -0.0127(6) 0.0033(6)
C3 0.0445(8) 0.0527(9) 0.0480(8) 0.0162(7) -0.0143(6) -0.0130(7)
C2 0.0335(10) 0.0804(16) 0.0311(9) 0.000 -0.0098(8) 0.000
C1 0.0374(12) 0.191(4) 0.0386(12) 0.000 -0.0009(10) 0.000
F1 0.0479(7) 0.0506(8) 0.0536(8) 0.000 0.0092(5) 0.000
F2 0.0506(8) 0.0530(8) 0.0672(9) 0.000 0.0094(6) 0.000

loop_
_atom_type_symbol
_atom_type_description
_atom_type_scat_dispersion_real
_atom_type_scat_dispersion_imag
_atom_type_scat_source
C C 0.0033 0.0016 'International Tables Vol C Tables 4.2.6.8 and 6.1.1.4'
H H 0.0000 0.0000 'International Tables Vol C Tables 4.2.6.8 and 6.1.1.4'
N N 0.0061 0.0033 'International Tables Vol C Tables 4.2.6.8 and 6.1.1.4'
F F 0.0171 0.0103 'International Tables Vol C Tables 4.2.6.8 and 6.1.1.4'

loop_
_geom_angle_atom_site_label_1
_geom_angle_atom_site_label_2
_geom_angle_atom_site_label_3
_geom_angle
_geom_angle_site_symmetry_1
_geom_angle_site_symmetry_3
C4 N1 C4 121.3(2) 7_565 .
N1 C4 C3 120.33(15) . .
C4 C3 C2 120.21(16) . .
C3 C2 C3 117.6(2) . 7_565
C3 C2 C1 121.18(11) . .
C3 C2 C1 121.18(11) 7_565 .

loop_
_geom_bond_atom_site_label_1
_geom_bond_atom_site_label_2
_geom_bond_distance
_geom_bond_site_symmetry_2
N1 C4 1.335(3) 7_565
N1 C4 1.335(3) .
C4 C3 1.372(3) .
C3 C2 1.388(3) .
C2 C3 1.388(3) 7_565
C2 C1 1.496(4) .

loop_
_geom_hbond_atom_site_label_D
_geom_hbond_atom_site_label_H
_geom_hbond_atom_site_label_A
_geom_hbond_distance_DH
_geom_hbond_distance_HA
_geom_hbond_distance_DA
_geom_hbond_angle_DHA
N1 H1 F1 0.88 1.65 2.533(4) 179.3
